data_2211531
loop_
_publ_author_name
'Moncol, Jan'
'Kaval\'irov\'a, Jana'
'Lis, Tadeusz'
'Valigura, Du\<san'

_publ_section_title
;
 Tetrakis(\m-2-nitrobenzoato-\k^2^<i>O</i>:<i>O</i>')bis[aquacopper(II)]
 ethanol disolvate
;
_journal_coeditor_code NG2126
_journal_issue 12
_journal_name_full 'Acta Crystallographica Section E'
_journal_page_first m3217
_journal_page_last m3219
_journal_paper_doi 10.1107/S1600536806045296
_journal_volume 62
_journal_year 2006
_chemical_formula_iupac '[Cu2 (C7 H4 N O4)4 (H2 O)2], 2C2 H6 O'
_chemical_formula_moiety 'C28 H20 Cu2 N4 O18, 2(C2 H6 O)'
_chemical_formula_sum 'C32 H32 Cu2 N4 O20'
_chemical_formula_weight 919.72
_chemical_name_systematic
;
Tetrakis(\m-2-nitrobenzoato-\k^2^<i>O</i>:<i>O</i>')bis[aquacopper(II)]
ethanol solvate
;
_space_group_IT_number 14
_symmetry_cell_setting monoclinic
_symmetry_space_group_name_Hall '-P 2ybc'
_symmetry_space_group_name_H-M 'P 1 21/c 1'
_atom_sites_solution_hydrogens geom
_atom_sites_solution_primary direct
_atom_sites_solution_secondary difmap
_audit_creation_method SHELXL-97
_cell_angle_alpha 90.00
_cell_angle_beta 97.77(3)
_cell_angle_gamma 90.00
_cell_formula_units_Z 2
_cell_length_a 8.326(3)
_cell_length_b 20.028(6)
_cell_length_c 10.803(3)
_cell_measurement_reflns_used 21708
_cell_measurement_temperature 100(2)
_cell_measurement_theta_max 30.00
_cell_measurement_theta_min 3.20
_cell_volume 1784.9(10)
_computing_cell_refinement 'CrysAlis RED (Oxford Diffraction, 2003)'
_computing_data_collection 'CrysAlis CCD (Oxford Diffraction, 2003)'
_computing_data_reduction 'CrysAlis RED'
_computing_molecular_graphics 'XP in SHELXTL (Sheldrick, 1998)'
_computing_publication_material 'enCIFer (Allen <i>et al.</i>,  2004)'
_computing_structure_refinement 'SHELXL97 (Sheldrick, 1997)'
_computing_structure_solution 'SIR97 (Altomare <i>et al.</i>,  1999)'
_diffrn_ambient_temperature 100(2)
_diffrn_measured_fraction_theta_full 0.997
_diffrn_measured_fraction_theta_max 0.988
_diffrn_measurement_device_type 'Kuma KM-4 CCD'
_diffrn_measurement_method \w
_diffrn_radiation_monochromator graphite
_diffrn_radiation_source 'medium-focus sealed tube'
_diffrn_radiation_type MoK\a
_diffrn_radiation_wavelength 0.71069
_diffrn_reflns_av_R_equivalents 0.0265
_diffrn_reflns_av_sigmaI/netI 0.0176
_diffrn_reflns_limit_h_max 11
_diffrn_reflns_limit_h_min -11
_diffrn_reflns_limit_k_max 28
_diffrn_reflns_limit_k_min -25
_diffrn_reflns_limit_l_max 15
_diffrn_reflns_limit_l_min -14
_diffrn_reflns_number 22049
_diffrn_reflns_theta_full 28.00
_diffrn_reflns_theta_max 30.00
_diffrn_reflns_theta_min 3.20
_diffrn_standards_decay_% 0
_diffrn_standards_interval_count 0
_diffrn_standards_interval_time 0
_diffrn_standards_number 0
_exptl_absorpt_coefficient_mu 1.286
_exptl_absorpt_correction_T_max 0.636
_exptl_absorpt_correction_T_min 0.494
_exptl_absorpt_correction_type analytical
_exptl_absorpt_process_details
;
(CrysAlis RED; Oxford Diffraction, 2003)
;
_exptl_crystal_colour green-blue
_exptl_crystal_density_diffrn 1.711
_exptl_crystal_density_method 'not measured'
_exptl_crystal_description block
_exptl_crystal_F_000 940
_exptl_crystal_size_max 0.59
_exptl_crystal_size_mid 0.55
_exptl_crystal_size_min 0.48
_refine_diff_density_max 0.616
_refine_diff_density_min -0.386
_refine_ls_extinction_method none
_refine_ls_goodness_of_fit_ref 1.046
_refine_ls_hydrogen_treatment mixed
_refine_ls_matrix_type full
_refine_ls_number_parameters 270
_refine_ls_number_reflns 5144
_refine_ls_number_restraints 3
_refine_ls_restrained_S_all 1.046
_refine_ls_R_factor_all 0.0380
_refine_ls_R_factor_gt 0.0312
_refine_ls_shift/su_max 0.001
_refine_ls_shift/su_mean 0.000
_refine_ls_structure_factor_coef Fsqd
_refine_ls_weighting_details 'calc w=1/[\s^2^(Fo^2^)+(0.0424P)^2^+1.2345P] where P=(Fo^2^+2Fc^2^)/3'
_refine_ls_weighting_scheme calc
_refine_ls_wR_factor_gt 0.0782
_refine_ls_wR_factor_ref 0.0814
_reflns_number_gt 4424
_reflns_number_total 5144
_reflns_threshold_expression I>2\s(I)
_cod_data_source_file ng2126.cif
_cod_data_source_block I
_cod_depositor_comments
;
The following automatic conversions were performed:
'_exptl_absorpt_correction_type' value 'Analytical' changed to
'analytical' according to
'/home/saulius/struct/CIF-dictionaries/cif_core.dic' dictionary named
'cif_core.dic' version 2.4.1 from 2010-06-29.

Automatic conversion script
Id: cif_fix_enum 1527 2010-12-29 10:47:43Z saulius 

The following automatic conversions were performed:

'_exptl_absorpt_correction_type' value 'Analytical' changed to
'analytical' according to
/home/saulius/struct/CIF-dictionaries/cif_core.dic dictionary named
'cif_core.dic' version 2.4.1 from 2010-06-29.

Automatic conversion script
Id: cif_fix_values 1715 2011-07-08 13:25:40Z adriana 
;
_cod_original_sg_symbol_H-M 'P 21/c'
_cod_database_code 2211531
_cod_database_fobs_code 2211531

loop_
_symmetry_equiv_pos_as_xyz
'x, y, z'
'-x, y+1/2, -z+1/2'
'-x, -y, -z'
'x, -y-1/2, z-1/2'

loop_
_atom_site_type_symbol
_atom_site_label
_atom_site_fract_x
_atom_site_fract_y
_atom_site_fract_z
_atom_site_U_iso_or_equiv
_atom_site_adp_type
_atom_site_calc_flag
_atom_site_refinement_flags
_atom_site_occupancy
Cu Cu 0.64057(2) 0.499545(8) 0.454909(15) 0.01055(6) Uani d . 1
N N1 0.28053(16) 0.68053(7) 0.22338(12) 0.0178(3) Uani d . 1
N N2 0.09068(18) 0.38054(7) 0.25129(13) 0.0228(3) Uani d . 1
O O1 0.58936(13) 0.59556(5) 0.43561(10) 0.0155(2) Uani d . 1
O O2 0.34781(13) 0.59799(5) 0.50880(10) 0.0143(2) Uani d . 1
O O1W 0.86484(15) 0.51320(6) 0.38329(12) 0.0225(2) Uani d D 1
O O3 0.31691(16) 0.62119(6) 0.22755(11) 0.0228(2) Uani d . 1
O O4 0.18168(16) 0.70557(6) 0.14186(12) 0.0284(3) Uani d . 1
O O5 0.50660(13) 0.48074(6) 0.29450(10) 0.0156(2) Uani d . 1
O O6 0.26610(14) 0.48510(5) 0.37038(10) 0.0161(2) Uani d . 1
O O7 0.19917(18) 0.35025(6) 0.31637(12) 0.0308(3) Uani d . 1
O O8 -0.05209(18) 0.38324(8) 0.27126(14) 0.0379(3) Uani d . 1
O O9 1.02981(15) 0.63037(7) 0.39121(13) 0.0296(3) Uani d . 1
H H9O 1.1051 0.6243 0.4501 0.044 Uiso calc R 1
C C1 0.46225(18) 0.62388(7) 0.45797(13) 0.0133(3) Uani d . 1
C C2 0.44859(17) 0.69775(7) 0.42914(13) 0.0135(3) Uani d . 1
C C3 0.36281(18) 0.72476(7) 0.32081(14) 0.0152(3) Uani d . 1
C C4 0.35452(19) 0.79303(8) 0.29764(15) 0.0179(3) Uani d . 1
H H4 0.2949 0.8098 0.2229 0.021 Uiso calc R 1
C C5 0.4349(2) 0.83628(8) 0.38555(16) 0.0206(3) Uani d . 1
H H5 0.4309 0.8831 0.3713 0.025 Uiso calc R 1
C C6 0.5215(2) 0.81086(8) 0.49449(15) 0.0200(3) Uani d . 1
H H6 0.5764 0.8405 0.5546 0.024 Uiso calc R 1
C C7 0.52815(19) 0.74219(8) 0.51624(14) 0.0176(3) Uani d . 1
H H7 0.5875 0.7255 0.5911 0.021 Uiso calc R 1
C C8 0.35381(18) 0.47656(7) 0.28482(13) 0.0137(3) Uani d . 1
C C9 0.26630(18) 0.45987(7) 0.15736(13) 0.0150(3) Uani d . 1
C C10 0.1349(2) 0.41613(8) 0.14181(14) 0.0187(3) Uani d . 1
C C11 0.0473(2) 0.40171(8) 0.02658(16) 0.0223(3) Uani d . 1
H H11 -0.0424 0.3720 0.0196 0.027 Uiso calc R 1
C C12 0.0944(2) 0.43207(9) -0.07882(15) 0.0233(3) Uani d . 1
H H12 0.0372 0.4227 -0.1591 0.028 Uiso calc R 1
C C13 0.2251(2) 0.47603(9) -0.06686(15) 0.0224(3) Uani d . 1
H H13 0.2569 0.4964 -0.1392 0.027 Uiso calc R 1
C C14 0.3098(2) 0.49043(8) 0.05091(14) 0.0186(3) Uani d . 1
H H14 0.3974 0.5212 0.0583 0.022 Uiso calc R 1
C C15 0.9511(3) 0.69339(11) 0.40860(18) 0.0331(4) Uani d . 1
H H15A 1.0314 0.7301 0.4148 0.040 Uiso calc R 1
H H15B 0.9010 0.6924 0.4866 0.040 Uiso calc R 1
C C16 0.8237(2) 0.70436(11) 0.29851(19) 0.0334(4) Uani d . 1
H H16A 0.8753 0.7081 0.2225 0.050 Uiso calc R 1
H H16B 0.7643 0.7456 0.3106 0.050 Uiso calc R 1
H H16C 0.7483 0.6665 0.2905 0.050 Uiso calc R 1
H H1W 0.915(2) 0.5497(6) 0.387(2) 0.040 Uiso d D 1
H H2W 0.933(2) 0.4844(9) 0.369(2) 0.040 Uiso d D 1

loop_
_atom_site_aniso_label
_atom_site_aniso_U_11
_atom_site_aniso_U_22
_atom_site_aniso_U_33
_atom_site_aniso_U_12
_atom_site_aniso_U_13
_atom_site_aniso_U_23
Cu 0.01289(9) 0.00924(9) 0.00887(9) -0.00110(6) -0.00095(6) -0.00018(6)
N1 0.0197(6) 0.0180(6) 0.0151(6) -0.0021(5) -0.0002(5) 0.0010(5)
N2 0.0284(7) 0.0190(6) 0.0202(6) -0.0064(5) 0.0002(5) -0.0026(5)
O1 0.0183(5) 0.0104(5) 0.0172(5) 0.0009(4) 0.0010(4) 0.0006(4)
O2 0.0169(5) 0.0106(4) 0.0150(5) -0.0005(4) 0.0005(4) 0.0010(4)
O1W 0.0194(6) 0.0249(6) 0.0240(6) 0.0016(4) 0.0056(5) 0.0023(5)
O3 0.0327(7) 0.0146(5) 0.0198(5) -0.0005(4) -0.0014(5) -0.0012(4)
O4 0.0315(7) 0.0256(6) 0.0238(6) 0.0015(5) -0.0114(5) 0.0020(5)
O5 0.0181(5) 0.0153(5) 0.0122(5) -0.0004(4) -0.0024(4) -0.0013(4)
O6 0.0195(5) 0.0168(5) 0.0110(5) -0.0018(4) -0.0023(4) -0.0021(4)
O7 0.0427(8) 0.0220(6) 0.0258(6) 0.0012(5) -0.0020(6) 0.0046(5)
O8 0.0278(7) 0.0483(9) 0.0384(8) -0.0107(6) 0.0076(6) 0.0031(7)
O9 0.0182(6) 0.0387(7) 0.0302(7) -0.0008(5) -0.0026(5) 0.0065(6)
C1 0.0175(7) 0.0109(6) 0.0101(6) -0.0009(5) -0.0028(5) -0.0009(5)
C2 0.0147(6) 0.0105(6) 0.0156(6) -0.0002(5) 0.0026(5) 0.0010(5)
C3 0.0158(7) 0.0141(6) 0.0153(6) -0.0004(5) 0.0006(5) -0.0002(5)
C4 0.0193(7) 0.0152(7) 0.0189(7) 0.0019(5) 0.0022(6) 0.0035(5)
C5 0.0242(8) 0.0119(6) 0.0260(8) 0.0008(6) 0.0047(6) 0.0018(6)
C6 0.0238(8) 0.0128(7) 0.0228(8) -0.0023(5) 0.0012(6) -0.0030(5)
C7 0.0208(7) 0.0141(7) 0.0172(7) -0.0006(5) 0.0002(5) -0.0001(5)
C8 0.0198(7) 0.0088(6) 0.0109(6) -0.0007(5) -0.0031(5) 0.0004(5)
C9 0.0172(7) 0.0144(6) 0.0121(6) 0.0022(5) -0.0029(5) -0.0023(5)
C10 0.0216(8) 0.0172(7) 0.0166(7) 0.0005(5) 0.0007(6) -0.0018(5)
C11 0.0230(8) 0.0214(7) 0.0208(7) -0.0015(6) -0.0037(6) -0.0048(6)
C12 0.0254(8) 0.0260(8) 0.0163(7) 0.0042(6) -0.0049(6) -0.0053(6)
C13 0.0271(8) 0.0254(8) 0.0141(7) 0.0038(6) 0.0009(6) -0.0005(6)
C14 0.0200(7) 0.0204(7) 0.0147(7) 0.0007(6) 0.0004(5) -0.0006(5)
C15 0.0324(10) 0.0405(11) 0.0277(9) -0.0038(8) 0.0089(8) -0.0033(8)
C16 0.0316(10) 0.0351(10) 0.0353(10) 0.0068(8) 0.0111(8) 0.0120(8)

loop_
_atom_type_symbol
_atom_type_description
_atom_type_scat_dispersion_real
_atom_type_scat_dispersion_imag
_atom_type_scat_source
C C 0.0033 0.0016 'International Tables Vol C Tables 4.2.6.8 and 6.1.1.4'
H H 0.0000 0.0000 'International Tables Vol C Tables 4.2.6.8 and 6.1.1.4'
N N 0.0061 0.0033 'International Tables Vol C Tables 4.2.6.8 and 6.1.1.4'
O O 0.0106 0.0060 'International Tables Vol C Tables 4.2.6.8 and 6.1.1.4'
Cu Cu 0.3201 1.2651 'International Tables Vol C Tables 4.2.6.8 and 6.1.1.4'

loop_
_geom_angle_atom_site_label_1
_geom_angle_atom_site_label_2
_geom_angle_atom_site_label_3
_geom_angle_site_symmetry_1
_geom_angle_site_symmetry_3
_geom_angle
_geom_angle_publ_flag
O1 Cu O1W . . 91.37(5) y
O2 Cu O1W 3_666 . 100.11(5) y
O5 Cu O1W . . 97.18(6) y
O6 Cu O1W 3_666 . 94.38(6) y
O1 Cu O2 . 3_666 168.45(5) y
O1 Cu O5 . . 90.28(5) y
O1 Cu O6 . 3_666 90.04(5) y
O2 Cu O5 3_666 . 89.56(5) y
O2 Cu O6 3_666 3_666 87.82(5) y
O5 Cu O6 . 3_666 168.42(5) y
O6 Cu Cu 3_666 3_666 84.28(4) ?
O5 Cu Cu . 3_666 84.34(4) ?
O1 Cu Cu . 3_666 81.00(3) ?
O2 Cu Cu 3_666 3_666 87.49(3) ?
O1W Cu Cu . 3_666 172.24(4) ?
O3 N1 O4 . . 124.09(13) ?
O3 N1 C3 . . 117.93(13) ?
O4 N1 C3 . . 117.97(13) ?
O7 N2 O8 . . 124.85(16) ?
O7 N2 C10 . . 117.10(15) ?
O8 N2 C10 . . 118.04(15) ?
C1 O1 Cu . . 126.63(10) ?
C1 O2 Cu . 3_666 117.72(9) ?
Cu O1W H1W . . 123.2(16) ?
Cu O1W H2W . . 128.9(17) ?
H1W O1W H2W . . 105.3(17) ?
C8 O5 Cu . . 122.00(10) ?
C8 O6 Cu . 3_666 122.04(10) ?
C15 O9 H9O . . 109.5 ?
O1 C1 O2 . . 126.87(13) ?
O1 C1 C2 . . 116.43(13) ?
O2 C1 C2 . . 116.57(13) ?
C3 C2 C7 . . 117.44(13) ?
C3 C2 C1 . . 124.58(13) ?
C7 C2 C1 . . 117.98(13) ?
C4 C3 C2 . . 122.67(14) ?
C4 C3 N1 . . 117.14(13) ?
C2 C3 N1 . . 120.17(13) ?
C5 C4 C3 . . 118.86(14) ?
C5 C4 H4 . . 120.6 ?
C3 C4 H4 . . 120.6 ?
C4 C5 C6 . . 119.81(14) ?
C4 C5 H5 . . 120.1 ?
C6 C5 H5 . . 120.1 ?
C5 C6 C7 . . 120.51(14) ?
C5 C6 H6 . . 119.7 ?
C7 C6 H6 . . 119.7 ?
C6 C7 C2 . . 120.71(14) ?
C6 C7 H7 . . 119.6 ?
C2 C7 H7 . . 119.6 ?
O6 C8 O5 . . 127.17(13) ?
O6 C8 C9 . . 116.27(13) ?
O5 C8 C9 . . 116.56(13) ?
C14 C9 C10 . . 117.64(14) ?
C14 C9 C8 . . 120.65(14) ?
C10 C9 C8 . . 121.64(14) ?
C11 C10 C9 . . 123.29(15) ?
C11 C10 N2 . . 117.58(15) ?
C9 C10 N2 . . 119.06(14) ?
C10 C11 C12 . . 118.08(16) ?
C10 C11 H11 . . 121.0 ?
C12 C11 H11 . . 121.0 ?
C13 C12 C11 . . 120.22(15) ?
C13 C12 H12 . . 119.9 ?
C11 C12 H12 . . 119.9 ?
C12 C13 C14 . . 120.43(16) ?
C12 C13 H13 . . 119.8 ?
C14 C13 H13 . . 119.8 ?
C9 C14 C13 . . 120.32(15) ?
C9 C14 H14 . . 119.8 ?
C13 C14 H14 . . 119.8 ?
O9 C15 C16 . . 108.01(16) ?
O9 C15 H15A . . 110.1 ?
C16 C15 H15A . . 110.1 ?
O9 C15 H15B . . 110.1 ?
C16 C15 H15B . . 110.1 ?
H15A C15 H15B . . 108.4 ?
C15 C16 H16A . . 109.5 ?
C15 C16 H16B . . 109.5 ?
H16A C16 H16B . . 109.5 ?
C15 C16 H16C . . 109.5 ?
H16A C16 H16C . . 109.5 ?
H16B C16 H16C . . 109.5 ?

loop_
_geom_bond_atom_site_label_1
_geom_bond_atom_site_label_2
_geom_bond_site_symmetry_2
_geom_bond_distance
_geom_bond_publ_flag
Cu O1W . 2.1331(15) y
Cu O1 . 1.9746(12) y
Cu O2 3_666 1.9922(12) y
Cu O5 . 1.9664(12) y
Cu O6 3_666 1.9657(12) y
Cu Cu 3_666 2.6543(10) y
N1 O3 . 1.2259(18) ?
N1 O4 . 1.2281(18) ?
N1 C3 . 1.4720(19) ?
N2 O7 . 1.227(2) ?
N2 O8 . 1.238(2) ?
N2 C10 . 1.470(2) ?
O1 C1 . 1.2527(19) ?
O2 C1 . 1.2726(19) ?
O2 Cu 3_666 1.9922(12) ?
O1W H1W . 0.840(10) ?
O1W H2W . 0.840(10) ?
O5 C8 . 1.2651(19) ?
O6 C8 . 1.2647(19) ?
O6 Cu 3_666 1.9657(12) ?
O9 C15 . 1.446(3) ?
O9 H9O . 0.8400 ?
C1 C2 . 1.513(2) ?
C2 C3 . 1.395(2) ?
C2 C7 . 1.396(2) ?
C3 C4 . 1.390(2) ?
C4 C5 . 1.389(2) ?
C4 H4 . 0.9500 ?
C5 C6 . 1.391(2) ?
C5 H5 . 0.9500 ?
C6 C7 . 1.395(2) ?
C6 H6 . 0.9500 ?
C7 H7 . 0.9500 ?
C8 C9 . 1.5058(19) ?
C9 C14 . 1.393(2) ?
C9 C10 . 1.394(2) ?
C10 C11 . 1.386(2) ?
C11 C12 . 1.393(3) ?
C11 H11 . 0.9500 ?
C12 C13 . 1.392(3) ?
C12 H12 . 0.9500 ?
C13 C14 . 1.399(2) ?
C13 H13 . 0.9500 ?
C14 H14 . 0.9500 ?
C15 C16 . 1.499(3) ?
C15 H15A . 0.9900 ?
C15 H15B . 0.9900 ?
C16 H16A . 0.9800 ?
C16 H16B . 0.9800 ?
C16 H16C . 0.9800 ?

loop_
_geom_hbond_atom_site_label_D
_geom_hbond_atom_site_label_H
_geom_hbond_atom_site_label_A
_geom_hbond_site_symmetry_A
_geom_hbond_distance_DH
_geom_hbond_distance_HA
_geom_hbond_distance_DA
_geom_hbond_angle_DHA
O9 H9O O2 1_655 0.84 2.10 2.852(2) 149
O1W H1W O9 . 0.840(10) 1.880(10) 2.715(2) 178(2)
O1W H2W O8 1_655 0.840(10) 2.290(10) 2.991(2) 141(2)

loop_
_geom_torsion_atom_site_label_1
_geom_torsion_atom_site_label_2
_geom_torsion_atom_site_label_3
_geom_torsion_atom_site_label_4
_geom_torsion_site_symmetry_1
_geom_torsion
O6 Cu O1 C1 3_666 -88.45(12)
O5 Cu O1 C1 . 79.98(12)
O2 Cu O1 C1 3_666 -9.2(3)
O1W Cu O1 C1 . 177.17(12)
Cu Cu O1 C1 3_666 -4.25(11)
O6 Cu O5 C8 3_666 11.6(3)
O1 Cu O5 C8 . -80.00(11)
O2 Cu O5 C8 3_666 88.45(11)
O1W Cu O5 C8 . -171.42(11)
Cu Cu O5 C8 3_666 0.92(11)
Cu O1 C1 O2 . 7.4(2)
Cu O1 C1 C2 . -176.92(9)
Cu O2 C1 O1 3_666 -5.47(19)
Cu O2 C1 C2 3_666 178.82(9)
O1 C1 C2 C3 . 98.68(18)
O2 C1 C2 C3 . -85.15(18)
O1 C1 C2 C7 . -80.80(18)
O2 C1 C2 C7 . 95.37(17)
C7 C2 C3 C4 . 0.0(2)
C1 C2 C3 C4 . -179.47(15)
C7 C2 C3 N1 . 178.05(14)
C1 C2 C3 N1 . -1.4(2)
O3 N1 C3 C4 . 163.19(15)
O4 N1 C3 C4 . -15.7(2)
O3 N1 C3 C2 . -14.9(2)
O4 N1 C3 C2 . 166.20(15)
C2 C3 C4 C5 . 0.1(2)
N1 C3 C4 C5 . -177.97(14)
C3 C4 C5 C6 . -0.1(2)
C4 C5 C6 C7 . 0.0(3)
C5 C6 C7 C2 . 0.1(2)
C3 C2 C7 C6 . -0.1(2)
C1 C2 C7 C6 . 179.38(14)
Cu O6 C8 O5 3_666 -5.0(2)
Cu O6 C8 C9 3_666 175.27(9)
Cu O5 C8 O6 . 2.1(2)
Cu O5 C8 C9 . -178.21(9)
O6 C8 C9 C14 . 136.38(15)
O5 C8 C9 C14 . -43.4(2)
O6 C8 C9 C10 . -40.5(2)
O5 C8 C9 C10 . 139.73(15)
C14 C9 C10 C11 . 0.3(2)
C8 C9 C10 C11 . 177.26(15)
C14 C9 C10 N2 . 177.06(14)
C8 C9 C10 N2 . -5.9(2)
O7 N2 C10 C11 . 125.48(17)
O8 N2 C10 C11 . -54.6(2)
O7 N2 C10 C9 . -51.5(2)
O8 N2 C10 C9 . 128.45(17)
C9 C10 C11 C12 . 0.7(3)
N2 C10 C11 C12 . -176.16(15)
C10 C11 C12 C13 . -0.7(3)
C11 C12 C13 C14 . -0.3(3)
C10 C9 C14 C13 . -1.2(2)
C8 C9 C14 C13 . -178.26(14)
C12 C13 C14 C9 . 1.3(3)
